data_7012345
loop_
_publ_author_name
'Pulacchini, Sonia'
'Sibbons, Kevin F.'
'Shastri, Kirtida'
'Motevalli, Majid'
'Watkinson, Michael'
'Wan, Hayley'
'Whiting, Andrew'
'Lightfoot, Andrew P.'

_publ_section_title
;
 Synthesis of C2-symmetric aza- and azaoxa-macrocyclic ligands derived
 from (1R,2R)-1,2-diaminocyclohexane and their applications in
 catalysisBased on the presentation given at Dalton Discussion No. 5,
 10?12th April 2003, Noordwijkerhout, The Netherlands.
;
_journal_issue 10
_journal_name_full 'Dalton Transactions'
_journal_page_first 2043
_journal_paper_doi 10.1039/b210285d
_journal_year 2003
_chemical_compound_source 'synthesis as described'
_chemical_formula_moiety 'C10 H24 Cl2 N2 O2'
_chemical_formula_sum 'C10 H24 Cl2 N2 O2'
_chemical_formula_weight 275.21
_space_group_IT_number 19
_symmetry_cell_setting orthorhombic
_symmetry_Int_Tables_number 19
_symmetry_space_group_name_Hall 'P 2ac 2ab'
_symmetry_space_group_name_H-M 'P 21 21 21'
_atom_sites_solution_hydrogens geom
_atom_sites_solution_primary direct
_atom_sites_solution_secondary difmap
_audit_conform_dict_location ftp://ftp.iucr.org/pub/cif_core.dic
_audit_conform_dict_name cif_core.dic
_audit_conform_dict_version 2.2
_audit_creation_date 2002-10-15T12:27:57-00:00
_audit_creation_method 'WinGX routine CIF_UPDATE'
_cell_angle_alpha 90
_cell_angle_beta 90
_cell_angle_gamma 90
_cell_formula_units_Z 4
_cell_length_a 7.9736(4)
_cell_length_b 12.2913(6)
_cell_length_c 14.1517(9)
_cell_measurement_reflns_used 3042
_cell_measurement_temperature 120(2)
_cell_measurement_theta_max 27.47
_cell_measurement_theta_min 2.93
_cell_measurement_wavelength 0.71073
_cell_volume 1386.95(13)
_computing_molecular_graphics 'PLATON (Spek, 1998)'
_computing_publication_material 'WinGX publication routines (Farrugia, 1999)'
_computing_structure_refinement 'SHELXL-97 (Sheldrick, 1997)'
_computing_structure_solution 'DIRDIF96 (Beurskens et al, 1996)'
_diffrn_ambient_temperature 120(2)
_diffrn_measured_fraction_theta_full 0.972
_diffrn_measured_fraction_theta_max 0.972
_diffrn_radiation_monochromator graphite
_diffrn_radiation_probe x-ray
_diffrn_radiation_type MoK\a
_diffrn_radiation_wavelength 0.71073
_diffrn_reflns_av_R_equivalents 0.0877
_diffrn_reflns_av_unetI/netI 0.1610
_diffrn_reflns_limit_h_max 10
_diffrn_reflns_limit_h_min -10
_diffrn_reflns_limit_k_max 15
_diffrn_reflns_limit_k_min 0
_diffrn_reflns_limit_l_max 18
_diffrn_reflns_limit_l_min 0
_diffrn_reflns_number 3042
_diffrn_reflns_theta_full 27.47
_diffrn_reflns_theta_max 27.47
_diffrn_reflns_theta_min 2.93
_exptl_absorpt_coefficient_mu 0.459
_exptl_absorpt_correction_T_max 1.5446
_exptl_absorpt_correction_T_min 0.9075
_exptl_absorpt_correction_type refdelf
_exptl_absorpt_process_details
;
Parkin S,Moezzi B & Hope H, (1995) J. Appl. Cryst. 28, 53-56
Cubic fit to sin(theta)/lambda - 24 parameters
;
_exptl_crystal_colour colourless
_exptl_crystal_density_diffrn 1.318
_exptl_crystal_density_method 'not measured'
_exptl_crystal_description prism
_exptl_crystal_F_000 592
_exptl_crystal_size_max 0.02
_exptl_crystal_size_mid 0.02
_exptl_crystal_size_min 0.02
_refine_diff_density_max 0.308
_refine_diff_density_min -0.346
_refine_diff_density_rms 0.079
_refine_ls_abs_structure_details 'Flack H D (1983), Acta Cryst. A39, 876-881'
_refine_ls_abs_structure_Flack 0.02(9)
_refine_ls_extinction_method none
_refine_ls_goodness_of_fit_ref 0.901
_refine_ls_hydrogen_treatment mixed
_refine_ls_matrix_type full
_refine_ls_number_parameters 169
_refine_ls_number_reflns 3042
_refine_ls_number_restraints 0
_refine_ls_restrained_S_all 0.901
_refine_ls_R_factor_all 0.1171
_refine_ls_R_factor_gt 0.0542
_refine_ls_shift/su_max 0.126
_refine_ls_shift/su_mean 0.01
_refine_ls_structure_factor_coef Fsqd
_refine_ls_weighting_details 'calc w=1/[\s^2^(Fo^2^)+(0.0289P)^2^+0.0000P] where P=(Fo^2^+2Fc^2^)/3'
_refine_ls_weighting_scheme calc
_refine_ls_wR_factor_gt 0.083
_refine_ls_wR_factor_ref 0.1017
_reflns_number_gt 1894
_reflns_number_total 3042
_reflns_threshold_expression >2sigma(I)
_cod_data_source_file b210285d.txt
_cod_data_source_block src888
_cod_database_code 7012345
_exptl_absorpt_factor_mur 0.009
_exptl_absorpt_correction_t_ave 1.0782

loop_
_symmetry_equiv_pos_as_xyz
'x, y, z'
'x+1/2, -y+1/2, -z'
'-x, y+1/2, -z+1/2'
'-x+1/2, -y, z+1/2'

loop_
_atom_site_label
_atom_site_type_symbol
_atom_site_fract_x
_atom_site_fract_y
_atom_site_fract_z
_atom_site_U_iso_or_equiv
_atom_site_adp_type
_atom_site_occupancy
_atom_site_symmetry_multiplicity
_atom_site_calc_flag
_atom_site_refinement_flags
_atom_site_disorder_assembly
_atom_site_disorder_group
Cl1 Cl 0.03634(13) 0.14683(7) 0.03879(7) 0.0281(3) Uani 1 1 d . . .
Cl2 Cl 0.20233(13) 0.17020(7) -0.29195(7) 0.0270(3) Uani 1 1 d . . .
N1 N 0.0129(4) 0.0145(2) -0.1471(3) 0.0192(8) Uani 1 1 d . . .
N2 N 0.1819(5) -0.0800(3) -0.3216(2) 0.0211(8) Uani 1 1 d . . .
O1 O -0.1478(3) 0.0165(2) -0.31703(18) 0.0258(7) Uani 1 1 d . . .
O2 O -0.0555(5) 0.3897(3) 0.1177(3) 0.0366(8) Uani 1 1 d . . .
C1 C 0.2349(5) -0.1082(3) -0.2226(3) 0.0187(9) Uani 1 1 d . . .
H1 H 0.3269 -0.0574 -0.2037 0.022 Uiso 1 1 calc R . .
C2 C 0.3044(6) -0.2237(3) -0.2208(3) 0.0253(10) Uani 1 1 d . . .
H2A H 0.215 -0.2751 -0.24 0.03 Uiso 1 1 calc R . .
H2B H 0.3969 -0.2297 -0.2672 0.03 Uiso 1 1 calc R . .
C3 C 0.3689(5) -0.2553(3) -0.1236(3) 0.0271(10) Uani 1 1 d . . .
H3A H 0.4063 -0.3321 -0.1244 0.033 Uiso 1 1 calc R . .
H3B H 0.4666 -0.2093 -0.107 0.033 Uiso 1 1 calc R . .
C4 C 0.2326(5) -0.2410(3) -0.0498(3) 0.0268(10) Uani 1 1 d . . .
H4A H 0.2792 -0.2567 0.0136 0.032 Uiso 1 1 calc R . .
H4B H 0.1411 -0.2935 -0.0621 0.032 Uiso 1 1 calc R . .
C5 C 0.1623(5) -0.1259(3) -0.0514(3) 0.0223(10) Uani 1 1 d . . .
H5A H 0.2518 -0.0736 -0.0345 0.027 Uiso 1 1 calc R . .
H5B H 0.0716 -0.1194 -0.0039 0.027 Uiso 1 1 calc R . .
C6 C 0.0931(5) -0.0983(3) -0.1496(3) 0.0200(9) Uani 1 1 d . . .
H6 H 0.0042 -0.1526 -0.1658 0.024 Uiso 1 1 calc R . .
C7 C -0.1779(5) 0.0135(3) -0.1504(3) 0.0282(11) Uani 1 1 d . . .
H7A H -0.2209 -0.0313 -0.0976 0.034 Uiso 1 1 calc R . .
H7B H -0.22 0.0886 -0.1417 0.034 Uiso 1 1 calc R . .
C8 C -0.2448(5) -0.0314(3) -0.2428(3) 0.0281(11) Uani 1 1 d . . .
H8A H -0.2338 -0.1116 -0.2442 0.034 Uiso 1 1 calc R . .
H8B H -0.3648 -0.0124 -0.2503 0.034 Uiso 1 1 calc R . .
C9 C -0.1037(5) -0.0556(3) -0.3925(3) 0.0261(10) Uani 1 1 d . . .
H9A H -0.062 -0.0124 -0.4467 0.031 Uiso 1 1 calc R . .
H9B H -0.205 -0.0954 -0.4134 0.031 Uiso 1 1 calc R . .
C10 C 0.0307(5) -0.1373(3) -0.3629(3) 0.0231(9) Uani 1 1 d . . .
H10A H -0.0165 -0.1879 -0.3154 0.028 Uiso 1 1 calc R . .
H10B H 0.0656 -0.1806 -0.4185 0.028 Uiso 1 1 calc R . .
H01 H 0.060(6) 0.055(3) -0.202(3) 0.060(15) Uiso 1 1 d . . .
H02 H 0.285(5) -0.098(3) -0.366(3) 0.039(12) Uiso 1 1 d . . .
H03 H -0.128(7) 0.364(5) 0.163(4) 0.09(2) Uiso 1 1 d . . .
H04 H -0.034(6) 0.337(4) 0.088(4) 0.07(2) Uiso 1 1 d . . .
H05 H 0.172(5) -0.007(4) -0.323(3) 0.036(13) Uiso 1 1 d . . .
H06 H 0.035(5) 0.047(3) -0.082(3) 0.056(15) Uiso 1 1 d . . .

loop_
_atom_site_aniso_label
_atom_site_aniso_U_11
_atom_site_aniso_U_22
_atom_site_aniso_U_33
_atom_site_aniso_U_23
_atom_site_aniso_U_13
_atom_site_aniso_U_12
Cl1 0.0321(6) 0.0269(6) 0.0254(6) -0.0042(5) -0.0048(5) 0.0062(4)
Cl2 0.0305(6) 0.0194(5) 0.0312(6) 0.0010(5) 0.0017(5) -0.0005(4)
N1 0.023(2) 0.0167(17) 0.018(2) 0.0010(15) 0.0013(17) 0.0029(14)
N2 0.027(2) 0.0167(19) 0.020(2) -0.0013(14) -0.0003(17) 0.0022(15)
O1 0.0292(17) 0.0222(15) 0.0260(18) 0.0007(12) 0.0012(14) 0.0025(12)
O2 0.042(2) 0.0277(19) 0.040(2) -0.0031(17) 0.0010(19) -0.0016(16)
C1 0.018(2) 0.0198(18) 0.018(2) -0.0004(17) -0.0038(19) -0.0003(15)
C2 0.033(3) 0.019(2) 0.024(3) -0.0044(17) -0.002(2) 0.0084(18)
C3 0.028(3) 0.025(2) 0.028(3) 0.001(2) -0.002(2) 0.0082(18)
C4 0.033(3) 0.023(2) 0.024(2) 0.004(2) -0.004(2) 0.0031(18)
C5 0.026(2) 0.024(2) 0.018(2) 0.0014(18) 0.003(2) 0.0018(16)
C6 0.021(2) 0.017(2) 0.022(2) -0.0024(17) 0.0044(19) 0.0008(16)
C7 0.028(3) 0.024(2) 0.033(3) 0.0000(18) 0.005(2) 0.0040(19)
C8 0.022(2) 0.026(2) 0.037(3) 0.0043(19) -0.001(2) -0.0024(17)
C9 0.027(2) 0.028(2) 0.023(3) -0.002(2) -0.005(2) -0.0005(18)
C10 0.024(2) 0.025(2) 0.020(2) -0.0014(17) 0.000(2) 0.0005(18)

loop_
_atom_type_symbol
_atom_type_description
_atom_type_scat_dispersion_real
_atom_type_scat_dispersion_imag
_atom_type_scat_source
C C 0.0033 0.0016 'International Tables Vol C Tables 4.2.6.8 and 6.1.1.4'
H H 0 0 'International Tables Vol C Tables 4.2.6.8 and 6.1.1.4'
Cl Cl 0.1484 0.1585 'International Tables Vol C Tables 4.2.6.8 and 6.1.1.4'
N N 0.0061 0.0033 'International Tables Vol C Tables 4.2.6.8 and 6.1.1.4'
O O 0.0106 0.006 'International Tables Vol C Tables 4.2.6.8 and 6.1.1.4'

loop_
_geom_angle_atom_site_label_1
_geom_angle_atom_site_label_2
_geom_angle_atom_site_label_3
_geom_angle
_geom_angle_site_symmetry_1
_geom_angle_site_symmetry_3
_geom_angle_publ_flag
C7 N1 C6 114.2(3) . . ?
C7 N1 H01 111(3) . . ?
C6 N1 H01 106(3) . . ?
C7 N1 H06 102(2) . . ?
C6 N1 H06 107(2) . . ?
H01 N1 H06 116(3) . . ?
C1 N2 C10 118.4(3) . . ?
C1 N2 H02 107(2) . . ?
C10 N2 H02 107(2) . . ?
C1 N2 H05 106(2) . . ?
C10 N2 H05 113(3) . . ?
H02 N2 H05 105(3) . . ?
C8 O1 C9 115.2(3) . . ?
H03 O2 H04 103(5) . . ?
N2 C1 C2 109.4(3) . . ?
N2 C1 C6 113.7(3) . . ?
C2 C1 C6 109.3(3) . . ?
N2 C1 H1 108.1 . . ?
C2 C1 H1 108.1 . . ?
C6 C1 H1 108.1 . . ?
C3 C2 C1 112.1(3) . . ?
C3 C2 H2A 109.2 . . ?
C1 C2 H2A 109.2 . . ?
C3 C2 H2B 109.2 . . ?
C1 C2 H2B 109.2 . . ?
H2A C2 H2B 107.9 . . ?
C4 C3 C2 110.5(3) . . ?
C4 C3 H3A 109.5 . . ?
C2 C3 H3A 109.5 . . ?
C4 C3 H3B 109.5 . . ?
C2 C3 H3B 109.5 . . ?
H3A C3 H3B 108.1 . . ?
C3 C4 C5 111.2(3) . . ?
C3 C4 H4A 109.4 . . ?
C5 C4 H4A 109.4 . . ?
C3 C4 H4B 109.4 . . ?
C5 C4 H4B 109.4 . . ?
H4A C4 H4B 108 . . ?
C4 C5 C6 110.6(3) . . ?
C4 C5 H5A 109.5 . . ?
C6 C5 H5A 109.5 . . ?
C4 C5 H5B 109.5 . . ?
C6 C5 H5B 109.5 . . ?
H5A C5 H5B 108.1 . . ?
N1 C6 C5 109.3(3) . . ?
N1 C6 C1 113.3(3) . . ?
C5 C6 C1 109.1(3) . . ?
N1 C6 H6 108.3 . . ?
C5 C6 H6 108.3 . . ?
C1 C6 H6 108.3 . . ?
C8 C7 N1 112.4(3) . . ?
C8 C7 H7A 109.1 . . ?
N1 C7 H7A 109.1 . . ?
C8 C7 H7B 109.1 . . ?
N1 C7 H7B 109.1 . . ?
H7A C7 H7B 107.9 . . ?
O1 C8 C7 107.0(3) . . ?
O1 C8 H8A 110.3 . . ?
C7 C8 H8A 110.3 . . ?
O1 C8 H8B 110.3 . . ?
C7 C8 H8B 110.3 . . ?
H8A C8 H8B 108.6 . . ?
O1 C9 C10 112.0(3) . . ?
O1 C9 H9A 109.2 . . ?
C10 C9 H9A 109.2 . . ?
O1 C9 H9B 109.2 . . ?
C10 C9 H9B 109.2 . . ?
H9A C9 H9B 107.9 . . ?
N2 C10 C9 111.0(3) . . ?
N2 C10 H10A 109.4 . . ?
C9 C10 H10A 109.4 . . ?
N2 C10 H10B 109.4 . . ?
C9 C10 H10B 109.4 . . ?
H10A C10 H10B 108 . . ?

loop_
_geom_bond_atom_site_label_1
_geom_bond_atom_site_label_2
_geom_bond_distance
_geom_bond_site_symmetry_2
_geom_bond_publ_flag
N1 C7 1.522(5) . ?
N1 C6 1.527(4) . ?
N1 H01 0.99(5) . ?
N1 H06 1.02(5) . ?
N2 C1 1.504(5) . ?
N2 C10 1.514(5) . ?
N2 H02 1.06(4) . ?
N2 H05 0.90(4) . ?
O1 C8 1.431(5) . ?
O1 C9 1.432(5) . ?
O2 H03 0.91(6) . ?
O2 H04 0.79(5) . ?
C1 C2 1.524(5) . ?
C1 C6 1.537(5) . ?
C1 H1 1 . ?
C2 C3 1.520(5) . ?
C2 H2A 0.99 . ?
C2 H2B 0.99 . ?
C3 C4 1.517(5) . ?
C3 H3A 0.99 . ?
C3 H3B 0.99 . ?
C4 C5 1.522(5) . ?
C4 H4A 0.99 . ?
C4 H4B 0.99 . ?
C5 C6 1.534(5) . ?
C5 H5A 0.99 . ?
C5 H5B 0.99 . ?
C6 H6 1 . ?
C7 C8 1.516(5) . ?
C7 H7A 0.99 . ?
C7 H7B 0.99 . ?
C8 H8A 0.99 . ?
C8 H8B 0.99 . ?
C9 C10 1.528(5) . ?
C9 H9A 0.99 . ?
C9 H9B 0.99 . ?
C10 H10A 0.99 . ?
C10 H10B 0.99 . ?

loop_
_geom_hbond_atom_site_label_D
_geom_hbond_atom_site_label_H
_geom_hbond_atom_site_label_A
_geom_hbond_distance_DH
_geom_hbond_distance_HA
_geom_hbond_distance_DA
_geom_hbond_angle_DHA
_geom_hbond_site_symmetry_A
N1 H06 Cl1 1.02(5) 2.11(5) 3.099(4) 164(3) .
N1 H01 Cl2 0.99(5) 2.22(5) 3.185(4) 164(4) .
N1 H01 N2 0.99(5) 2.56(4) 3.043(5) 109(3) .
N1 H01 O1 0.99(5) 2.37(4) 2.724(4) 100(3) .
N2 H02 Cl1 1.06(4) 2.05(4) 3.103(4) 172(3) 4_554
N2 H05 Cl2 0.90(4) 2.24(4) 3.108(3) 163(3) .
N2 H05 O1 0.90(4) 2.57(4) 2.884(5) 102(3) .
O2 H04 Cl1 0.79(5) 2.51(6) 3.271(4) 163(5) .
O2 H03 Cl2 0.91(6) 2.32(6) 3.217(4) 168(5) 2_455

loop_
_cod_related_entry_id
_cod_related_entry_database
_cod_related_entry_code
1 ChemSpider 30652747
